data_8106577
loop_
_publ_author_name
'Sheng, Liang-Quan'
'Liang, Yan-Nan'
'Du, Na-Na'
'Xu, Hua-Jie'

_publ_section_title
;
 Crystal structure of
 4,4&#x2032;-((1Z,1&#x2032;Z)-2,2&#x2032;-(2,5-diethoxy-1,4-phenylene)bis(ethene-2,1-diyl))dipyridine,
 C24H24N2O2
;
_journal_issue 3
_journal_name_full 'Zeitschrift f\"ur Kristallographie - New Crystal Structures'
_journal_page_first 481
_journal_page_last 482
_journal_paper_doi 10.1515/ncrs-2016-0329
_journal_volume 232
_journal_year 2017
_chemical_formula_moiety
;
C24 H24 N2 O2
;
_chemical_formula_sum 'C24 H24 N2 O2'
_chemical_formula_weight 372.45
_space_group_IT_number 14
_space_group_name_Hall '-P 2ybc'
_space_group_name_H-M_alt 'P 1 21/c 1'
_symmetry_cell_setting monoclinic
_symmetry_space_group_name_H-M 'P 1 21/c 1'
_atom_sites_solution_hydrogens geom
_atom_sites_solution_primary direct
_atom_sites_solution_secondary difmap
_cell_angle_alpha 90.00
_cell_angle_beta 102.104(2)
_cell_angle_gamma 90.00
_cell_formula_units_Z 2
_cell_length_a 11.7857(4)
_cell_length_b 10.6233(4)
_cell_length_c 8.0268(3)
_cell_measurement_reflns_used 5540
_cell_measurement_temperature 293(2)
_cell_measurement_theta_max 27.55
_cell_measurement_theta_min 2.60
_cell_volume 982.64(6)
_computing_cell_refinement 'SAINT [7]'
_computing_data_collection 'SMART [7]'
_computing_data_reduction 'SAINT [7]'
_computing_molecular_graphics 'SHELXTL [8]'
_computing_publication_material 'SHELXTL [8]'
_computing_structure_refinement 'SHELXL [8]'
_computing_structure_solution 'SHELXS [7]'
_diffrn_ambient_temperature 293(2)
_diffrn_measured_fraction_theta_full 1.000
_diffrn_measured_fraction_theta_max 1.000
_diffrn_measurement_device_type "'Bruker APEX-II CCD"
_diffrn_measurement_method '\f and \w scans'
_diffrn_radiation_monochromator graphite
_diffrn_radiation_source 'fine-focus sealed tube'
_diffrn_radiation_type MoK\a
_diffrn_radiation_wavelength 0.71073
_diffrn_reflns_av_R_equivalents 0.0166
_diffrn_reflns_av_sigmaI/netI 0.0149
_diffrn_reflns_limit_h_max 14
_diffrn_reflns_limit_h_min -14
_diffrn_reflns_limit_k_max 10
_diffrn_reflns_limit_k_min -12
_diffrn_reflns_limit_l_max 9
_diffrn_reflns_limit_l_min -9
_diffrn_reflns_number 7182
_diffrn_reflns_theta_full 24.99
_diffrn_reflns_theta_max 24.99
_diffrn_reflns_theta_min 1.77
_exptl_absorpt_coefficient_mu 0.080
_exptl_absorpt_correction_T_max 0.9920
_exptl_absorpt_correction_T_min 0.9763
_exptl_absorpt_correction_type multi-scan
_exptl_absorpt_process_details '(SADABS; Sheldrick, 1996 [6])'
_exptl_crystal_colour yellow
_exptl_crystal_density_diffrn 1.259
_exptl_crystal_density_method 'not measured'
_exptl_crystal_description block
_exptl_crystal_F_000 396
_exptl_crystal_size_max 0.3
_exptl_crystal_size_mid 0.2
_exptl_crystal_size_min 0.1
_refine_diff_density_max 0.137
_refine_diff_density_min -0.192
_refine_diff_density_rms 0.049
_refine_ls_extinction_method none
_refine_ls_goodness_of_fit_ref 1.016
_refine_ls_hydrogen_treatment constr
_refine_ls_matrix_type full
_refine_ls_number_parameters 128
_refine_ls_number_reflns 1727
_refine_ls_number_restraints 0
_refine_ls_restrained_S_all 1.016
_refine_ls_R_factor_all 0.0345
_refine_ls_R_factor_gt 0.0320
_refine_ls_shift/su_max 0.000
_refine_ls_shift/su_mean 0.000
_refine_ls_structure_factor_coef Fsqd
_refine_ls_weighting_details 'calc w=1/[\s^2^(Fo^2^)+(0.0413P)^2^+0.2980P] where P=(Fo^2^+2Fc^2^)/3'
_refine_ls_weighting_scheme calc
_refine_ls_wR_factor_gt 0.0800
_refine_ls_wR_factor_ref 0.0827
_reflns_number_gt 1606
_reflns_number_total 1727
_reflns_threshold_expression >2sigma(I)
_cod_data_source_file suppl_ncrs-2016-0329_suppl.cif
_cod_data_source_block liu
_cod_depositor_comments
;
The following automatic conversions were performed:

data item '_symmetry_cell_setting' value 'Monoclinic' was changed to
'monoclinic' in accordance with the built-in table derived from the
CIF Core dictionary named 'cif_core.dic' version 2.4.5 last updated
on 2014-11-21.

Automatic conversion script
Id: cif_fix_values 8738 2021-04-28 16:35:53Z antanas 
;
_cod_original_sg_symbol_H-M P2(1)/c
_cod_database_code 8106577
_shelx_space_group_comment
;
The symmetry employed for this shelxl refinement is uniquely defined
by the following loop, which should always be used as a source of
symmetry information in preference to the above space-group names.
They are only intended as comments.
;

loop_
_space_group_symop_operation_xyz
'x, y, z'
'-x, y+1/2, -z+1/2'
'-x, -y, -z'
'x, -y-1/2, z-1/2'

loop_
_atom_site_label
_atom_site_type_symbol
_atom_site_fract_x
_atom_site_fract_y
_atom_site_fract_z
_atom_site_U_iso_or_equiv
_atom_site_adp_type
_atom_site_occupancy
_atom_site_symmetry_multiplicity
_atom_site_calc_flag
_atom_site_refinement_flags
_atom_site_disorder_assembly
_atom_site_disorder_group
C1 C 0.64731(11) 0.52901(11) 0.49232(16) 0.0354(3) Uani 1 1 d . . .
H1 H 0.6057 0.4665 0.5343 0.042 Uiso 1 1 calc R . .
C2 C 0.76491(10) 0.53829(11) 0.56002(14) 0.0303(3) Uani 1 1 d . . .
H2 H 0.8005 0.4814 0.6427 0.036 Uiso 1 1 calc R . .
C3 C 0.83006(9) 0.63264(10) 0.50464(13) 0.0243(2) Uani 1 1 d . . .
C4 C 0.77088(9) 0.70972(10) 0.37414(13) 0.0252(2) Uani 1 1 d . . .
H4 H 0.8102 0.7726 0.3288 0.030 Uiso 1 1 calc R . .
C5 C 0.65361(10) 0.69202(11) 0.31293(15) 0.0305(3) Uani 1 1 d . . .
H5 H 0.6164 0.7446 0.2258 0.037 Uiso 1 1 calc R . .
C6 C 0.95445(9) 0.64232(10) 0.58225(13) 0.0262(3) Uani 1 1 d . . .
H6 H 0.9870 0.5683 0.6329 0.031 Uiso 1 1 calc R . .
C7 C 1.02940(9) 0.73835(11) 0.59319(14) 0.0267(3) Uani 1 1 d . . .
H7 H 1.1059 0.7173 0.6406 0.032 Uiso 1 1 calc R . .
C8 C 1.01172(9) 0.87096(10) 0.54337(13) 0.0235(2) Uani 1 1 d . . .
C9 C 0.91183(9) 0.93729(10) 0.55406(13) 0.0239(2) Uani 1 1 d . . .
H9 H 0.8524 0.8959 0.5918 0.029 Uiso 1 1 calc R . .
C10 C 0.89827(9) 1.06367(10) 0.51004(13) 0.0236(2) Uani 1 1 d . . .
C11 C 0.70792(10) 1.06932(12) 0.56948(17) 0.0341(3) Uani 1 1 d . . .
H11A H 0.7336 1.0347 0.6830 0.041 Uiso 1 1 calc R . .
H11B H 0.6798 1.0009 0.4917 0.041 Uiso 1 1 calc R . .
C12 C 0.61340(11) 1.16398(14) 0.5682(2) 0.0477(4) Uani 1 1 d . . .
H12A H 0.6416 1.2301 0.6477 0.072 Uiso 1 1 calc R . .
H12B H 0.5483 1.1236 0.6002 0.072 Uiso 1 1 calc R . .
H12C H 0.5898 1.1988 0.4559 0.072 Uiso 1 1 calc R . .
N1 N 0.58977(8) 0.60466(10) 0.36994(14) 0.0355(3) Uani 1 1 d . . .
O1 O 0.80177(6) 1.13274(7) 0.51736(10) 0.0292(2) Uani 1 1 d . . .

loop_
_atom_site_aniso_label
_atom_site_aniso_U_11
_atom_site_aniso_U_22
_atom_site_aniso_U_33
_atom_site_aniso_U_23
_atom_site_aniso_U_13
_atom_site_aniso_U_12
C1 0.0361(7) 0.0290(6) 0.0450(7) 0.0011(5) 0.0176(5) -0.0069(5)
C2 0.0373(6) 0.0243(6) 0.0307(6) 0.0026(5) 0.0099(5) -0.0014(5)
C3 0.0303(6) 0.0210(5) 0.0237(5) -0.0037(4) 0.0102(4) -0.0002(4)
C4 0.0295(6) 0.0220(5) 0.0254(5) -0.0016(4) 0.0091(4) -0.0027(4)
C5 0.0296(6) 0.0272(6) 0.0342(6) -0.0002(5) 0.0056(5) 0.0006(5)
C6 0.0313(6) 0.0222(5) 0.0255(5) 0.0021(4) 0.0066(4) 0.0030(4)
C7 0.0246(6) 0.0277(6) 0.0270(6) 0.0010(4) 0.0039(4) 0.0024(4)
C8 0.0251(5) 0.0234(5) 0.0209(5) -0.0017(4) 0.0023(4) -0.0029(4)
C9 0.0234(5) 0.0244(6) 0.0238(5) -0.0016(4) 0.0050(4) -0.0049(4)
C10 0.0221(5) 0.0259(6) 0.0220(5) -0.0026(4) 0.0024(4) -0.0004(4)
C11 0.0260(6) 0.0325(6) 0.0463(7) 0.0016(5) 0.0132(5) -0.0011(5)
C12 0.0327(7) 0.0471(8) 0.0679(9) 0.0113(7) 0.0211(6) 0.0099(6)
N1 0.0290(5) 0.0313(5) 0.0478(6) -0.0014(5) 0.0116(4) -0.0025(4)
O1 0.0243(4) 0.0253(4) 0.0394(5) 0.0017(3) 0.0100(3) 0.0020(3)

loop_
_atom_type_symbol
_atom_type_description
_atom_type_scat_dispersion_real
_atom_type_scat_dispersion_imag
_atom_type_scat_source
C C 0.0033 0.0016 'International Tables Vol C Tables 4.2.6.8 and 6.1.1.4'
H H 0.0000 0.0000 'International Tables Vol C Tables 4.2.6.8 and 6.1.1.4'
N N 0.0061 0.0033 'International Tables Vol C Tables 4.2.6.8 and 6.1.1.4'
O O 0.0106 0.0060 'International Tables Vol C Tables 4.2.6.8 and 6.1.1.4'

loop_
_geom_angle_atom_site_label_1
_geom_angle_atom_site_label_2
_geom_angle_atom_site_label_3
_geom_angle
_geom_angle_site_symmetry_1
_geom_angle_site_symmetry_3
N1 C1 C2 123.90(11) . .
N1 C1 H1 118.0 . .
C2 C1 H1 118.0 . .
C1 C2 C3 120.07(11) . .
C1 C2 H2 120.0 . .
C3 C2 H2 120.0 . .
C2 C3 C4 116.11(10) . .
C2 C3 C6 118.87(10) . .
C4 C3 C6 125.00(10) . .
C5 C4 C3 119.55(10) . .
C5 C4 H4 120.2 . .
C3 C4 H4 120.2 . .
N1 C5 C4 124.58(11) . .
N1 C5 H5 117.7 . .
C4 C5 H5 117.7 . .
C7 C6 C3 131.72(10) . .
C7 C6 H6 114.1 . .
C3 C6 H6 114.1 . .
C6 C7 C8 131.22(10) . .
C6 C7 H7 114.4 . .
C8 C7 H7 114.4 . .
C9 C8 C10 118.08(10) . 3_776
C9 C8 C7 122.93(10) . .
C10 C8 C7 118.91(10) 3_776 .
C10 C9 C8 121.87(10) . .
C10 C9 H9 119.1 . .
C8 C9 H9 119.1 . .
O1 C10 C9 124.13(10) . .
O1 C10 C8 115.83(9) . 3_776
C9 C10 C8 120.03(10) . 3_776
O1 C11 C12 107.52(10) . .
O1 C11 H11A 110.2 . .
C12 C11 H11A 110.2 . .
O1 C11 H11B 110.2 . .
C12 C11 H11B 110.2 . .
H11A C11 H11B 108.5 . .
C11 C12 H12A 109.5 . .
C11 C12 H12B 109.5 . .
H12A C12 H12B 109.5 . .
C11 C12 H12C 109.5 . .
H12A C12 H12C 109.5 . .
H12B C12 H12C 109.5 . .
C5 N1 C1 115.72(10) . .
C10 O1 C11 117.50(9) . .

loop_
_geom_bond_atom_site_label_1
_geom_bond_atom_site_label_2
_geom_bond_distance
_geom_bond_site_symmetry_2
C1 N1 1.3384(17) .
C1 C2 1.3820(17) .
C1 H1 0.9300 .
C2 C3 1.3911(15) .
C2 H2 0.9300 .
C3 C4 1.3957(16) .
C3 C6 1.4713(15) .
C4 C5 1.3792(16) .
C4 H4 0.9300 .
C5 N1 1.3345(15) .
C5 H5 0.9300 .
C6 C7 1.3402(16) .
C6 H6 0.9300 .
C7 C8 1.4673(15) .
C7 H7 0.9300 .
C8 C9 1.3900(15) .
C8 C10 1.4080(15) 3_776
C9 C10 1.3889(16) .
C9 H9 0.9300 .
C10 O1 1.3651(13) .
C10 C8 1.4080(15) 3_776
C11 O1 1.4305(13) .
C11 C12 1.4992(17) .
C11 H11A 0.9700 .
C11 H11B 0.9700 .
C12 H12A 0.9600 .
C12 H12B 0.9600 .
C12 H12C 0.9600 .

loop_
_geom_torsion_atom_site_label_1
_geom_torsion_atom_site_label_2
_geom_torsion_atom_site_label_3
_geom_torsion_atom_site_label_4
_geom_torsion
_geom_torsion_site_symmetry_1
_geom_torsion_site_symmetry_2
_geom_torsion_site_symmetry_3
_geom_torsion_site_symmetry_4
N1 C1 C2 C3 1.85(18) . . . .
C1 C2 C3 C4 -3.21(15) . . . .
C1 C2 C3 C6 178.38(10) . . . .
C2 C3 C4 C5 2.31(15) . . . .
C6 C3 C4 C5 -179.39(10) . . . .
C3 C4 C5 N1 0.09(17) . . . .
C2 C3 C6 C7 -158.14(12) . . . .
C4 C3 C6 C7 23.61(18) . . . .
C3 C6 C7 C8 5.6(2) . . . .
C6 C7 C8 C9 33.99(18) . . . .
C6 C7 C8 C10 -149.15(12) . . . 3_776
C10 C8 C9 C10 1.53(17) 3_776 . . .
C7 C8 C9 C10 178.41(10) . . . .
C8 C9 C10 O1 179.62(9) . . . .
C8 C9 C10 C8 -1.56(17) . . . 3_776
C4 C5 N1 C1 -1.58(17) . . . .
C2 C1 N1 C5 0.60(18) . . . .
C9 C10 O1 C11 -1.73(15) . . . .
C8 C10 O1 C11 179.40(9) 3_776 . . .
C12 C11 O1 C10 179.76(10) . . . .
